data_2011896
loop_
_publ_author_name
'Prabakaran, Ponraj'
'Justin Robert, Jebamony'
'Thomas Muthiah, Packianathan'
'Bocelli, Gabriele'
'Righi, Lara'

_publ_section_title
;
 Aminopyrimidine--carboxyl(ate) interactions in trimethoprim maleate,
 an antifolate drug
;
_journal_issue 4
_journal_name_full 'Acta Crystallographica Section C'
_journal_page_first 459
_journal_page_last 461
_journal_paper_doi 10.1107/S0108270101000269
_journal_volume 57
_journal_year 2001
_chemical_formula_moiety 'C14 H19 N4 O3 + , C4 H3 O4 - '
_chemical_formula_sum 'C18 H22 N4 O7'
_chemical_formula_weight 406.40
_chemical_name_common 'Trimethorprim maleate'
_chemical_name_systematic
;
 ?
;
_space_group_IT_number 14
_symmetry_cell_setting monoclinic
_symmetry_space_group_name_Hall '-P 2yn'
_symmetry_space_group_name_H-M 'P 1 21/n 1'
_cell_angle_alpha 90
_cell_angle_beta 93.27(3)
_cell_angle_gamma 90
_cell_formula_units_Z 4
_cell_length_a 28.485(2)
_cell_length_b 12.964(3)
_cell_length_c 5.413(2)
_cell_measurement_reflns_used 40
_cell_measurement_temperature 293
_cell_measurement_theta_max 21.34
_cell_measurement_theta_min 6.82
_cell_volume 1995.7(9)
_computing_cell_refinement MolEN
_computing_data_collection 'MolEN (Fair, 1990)'
_computing_data_reduction MolEN
_computing_molecular_graphics 'PLATON (Spek, 1997)'
_computing_publication_material PLATON
_computing_structure_refinement 'SHELXL97 (Sheldrick, 1997)'
_computing_structure_solution 'SHELXL97 (Sheldrick, 1997)'
_diffrn_ambient_temperature 293(2)
_diffrn_measurement_device_type 'Enraf-Nonius CAD-4'
_diffrn_measurement_method \w--2\q
_diffrn_radiation_monochromator graphite
_diffrn_radiation_source 'fine-focus sealed tube'
_diffrn_radiation_type 'Cu K\a'
_diffrn_radiation_wavelength 1.54178
_diffrn_reflns_av_R_equivalents .0479
_diffrn_reflns_av_sigmaI/netI .3527
_diffrn_reflns_limit_h_max 34
_diffrn_reflns_limit_h_min -10
_diffrn_reflns_limit_k_max 15
_diffrn_reflns_limit_k_min -14
_diffrn_reflns_limit_l_max 6
_diffrn_reflns_limit_l_min -6
_diffrn_reflns_number 4200
_diffrn_reflns_reduction_process
;
 ?
;
_diffrn_reflns_theta_max 69.96
_diffrn_reflns_theta_min 3.11
_diffrn_standards_decay_% negligible
_diffrn_standards_interval_time 60
_diffrn_standards_number 3
_exptl_absorpt_coefficient_mu .89
_exptl_absorpt_correction_T_max .863
_exptl_absorpt_correction_T_min .757
_exptl_absorpt_correction_type '\y scan'
_exptl_absorpt_process_details '(North et al., 1968)'
_exptl_crystal_colour 'pale yellow'
_exptl_crystal_density_diffrn 1.353
_exptl_crystal_density_meas ?
_exptl_crystal_density_method 'Not Measured'
_exptl_crystal_description plate
_exptl_crystal_F_000 856
_exptl_crystal_size_max .31
_exptl_crystal_size_mid .26
_exptl_crystal_size_min .17
_refine_diff_density_max .275
_refine_diff_density_min -.255
_refine_ls_extinction_coef .0017(5)
_refine_ls_extinction_method shelxl
_refine_ls_goodness_of_fit_ref .911
_refine_ls_hydrogen_treatment mixed
_refine_ls_matrix_type full
_refine_ls_number_parameters 278
_refine_ls_number_reflns 3796
_refine_ls_number_restraints 0
_refine_ls_restrained_S_all .911
_refine_ls_R_factor_all .1465
_refine_ls_R_factor_gt .0651
_refine_ls_shift/su_max <0.001
_refine_ls_shift/su_mean .000
_refine_ls_structure_factor_coef Fsqd
_refine_ls_weighting_details 'calc w = 1/[\s^2^(Fo^2^)+(0.1407P)^2^]         where P=(Fo^2^+2Fc^2^)/3'
_refine_ls_weighting_scheme calc
_refine_ls_wR_factor_ref .2569
_reflns_number_gt 1522
_reflns_number_total 3796
_reflns_threshold_expression I>2\s(I)
_cod_data_source_file oa1113.cif
_cod_data_source_block I
_cod_depositor_comments
;
The following automatic conversions were performed:
'_symmetry_cell_setting' value 'Monoclinic' changed to 'monoclinic'
according to '/home/saulius/struct/CIF-dictionaries/cif_core.dic'
dictionary named 'cif_core.dic' version 2.4.1 from 2010-06-29.

Automatic conversion script
Id: cif_fix_enum 1527 2010-12-29 10:47:43Z saulius 

The following automatic conversions were performed:

'_symmetry_cell_setting' value 'Monoclinic' changed to 'monoclinic'
according to /home/saulius/struct/CIF-dictionaries/cif_core.dic
dictionary named 'cif_core.dic' version 2.4.1 from
2010-06-29.

'_refine_ls_weighting_scheme' value 'calc ' changed to
'calc' according to
/home/saulius/struct/CIF-dictionaries/cif_core.dic dictionary named
'cif_core.dic' version 2.4.1 from 2010-06-29.

Automatic conversion script
Id: cif_fix_values 1715 2011-07-08 13:25:40Z adriana 

The following automatic conversions were performed:

'_exptl_crystal_density_meas' value 'not measured' was changed to '?'
- the value is perceived as not measured.

Automatic conversion script
Id: cif_fix_values 3008 2015-01-20 13:52:24Z robertas 
;
_cod_original_sg_symbol_H-M 'P 21/n'
_cod_database_code 2011896
_cod_database_fobs_code 2011896

loop_
_symmetry_equiv_pos_as_xyz
x,y,z
1/2-x,1/2+y,1/2-z
-x,-y,-z
1/2+x,1/2-y,1/2+z

loop_
_atom_site_aniso_label
_atom_site_aniso_U_11
_atom_site_aniso_U_22
_atom_site_aniso_U_33
_atom_site_aniso_U_12
_atom_site_aniso_U_13
_atom_site_aniso_U_23
O1 .083(2) .056(2) .118(3) -.0030(17) .043(2) .011(2)
O2 .065(2) .078(2) .095(3) .0001(17) .029(2) .002(2)
O3 .096(3) .060(2) .129(4) .0098(19) .050(3) .002(2)
N1 .054(2) .068(2) .058(2) .0016(18) .0012(18) .015(2)
N2 .074(2) .053(2) .058(3) -.0060(18) -.003(2) .0100(18)
N3 .0501(19) .0469(19) .057(2) .0019(15) .0050(16) -.0008(17)
N4 .060(2) .053(2) .058(2) -.0043(17) -.0046(18) .0032(19)
C1' .043(2) .060(3) .072(3) -.0075(19) .005(2) -.001(2)
C2 .050(2) .048(2) .058(3) .0026(19) .004(2) .003(2)
C2' .058(2) .048(2) .073(3) .006(2) .009(2) .002(2)
C3' .051(2) .044(2) .082(4) .0017(19) .008(2) .005(2)
C4 .047(2) .051(2) .052(3) .0070(18) .006(2) .000(2)
C4' .049(2) .065(3) .077(3) .000(2) .019(2) .006(3)
C5 .052(2) .049(2) .055(3) .0030(18) .009(2) -.003(2)
C5' .060(3) .054(3) .077(3) .006(2) .016(2) -.001(3)
C6 .044(2) .063(3) .064(3) .002(2) .006(2) .001(2)
C6' .059(3) .055(3) .079(4) -.004(2) .008(2) .004(2)
C7 .050(2) .062(3) .067(3) -.006(2) .007(2) -.004(2)
C8 .122(5) .058(3) .162(7) .006(3) .065(5) .020(4)
C9 .063(3) .125(6) .144(7) -.001(3) .039(4) -.020(5)
C10 .095(4) .064(3) .124(6) .015(3) .032(4) -.001(3)
O4 .132(4) .063(2) .077(3) -.005(2) -.015(3) .013(2)
O5 .111(3) .059(2) .080(3) -.0064(19) .007(2) .0093(19)
O6 .121(3) .063(2) .074(3) -.017(2) -.018(2) .0071(19)
O7 .111(3) .060(2) .104(3) -.008(2) -.012(2) .014(2)
C11 .063(3) .053(3) .075(4) .005(2) .011(3) .004(3)
C12 .079(3) .069(3) .064(4) .003(3) .008(3) .005(3)
C13 .079(3) .072(3) .057(3) .011(3) .004(3) .017(3)
C14 .067(3) .051(3) .075(4) .001(2) .013(3) .007(3)

loop_
_atom_site_label
_atom_site_fract_x
_atom_site_fract_y
_atom_site_fract_z
_atom_site_U_iso_or_equiv
_atom_site_thermal_displace_type
_atom_site_occupancy
_atom_site_type_symbol
O1 .21895(12) .3024(3) .4220(8) .0842(14) Uani 1.000 O
O2 .25953(11) .1254(3) .3000(7) .0784(14) Uani 1.000 O
O3 .23285(14) -.0537(3) .4932(8) .0933(18) Uani 1.000 O
N1 .06606(12) -.1333(3) 1.1442(7) .0601(12) Uani 1.000 N
N2 .00963(13) -.2302(3) .9361(7) .0619(14) Uani 1.000 N
N3 .02812(11) -.0719(3) .7773(7) .0513(11) Uani 1.000 N
N4 .04689(12) .0874(3) .6292(7) .0573(12) Uani 1.000 N
C1' .15639(14) .1234(3) .8153(9) .0583(16) Uani 1.000 C
C2 .03454(14) -.1454(3) .9531(9) .0520(14) Uani 1.000 C
C2' .16910(15) .2151(3) .7059(9) .0595(14) Uani 1.000 C
C3' .20366(15) .2156(3) .5385(10) .0588(16) Uani 1.000 C
C4 .05401(14) .0156(3) .8017(8) .0499(14) Uani 1.000 C
C4' .22543(15) .1249(4) .4735(10) .0631(16) Uani 1.000 C
C5 .08861(15) .0304(3) 1.0012(9) .0518(14) Uani 1.000 C
C5' .21124(16) .0326(3) .5765(10) .0632(17) Uani 1.000 C
C6 .09264(15) -.0468(4) 1.1702(9) .0569(16) Uani 1.000 C
C6' .17685(16) .0306(4) .7466(10) .0642(19) Uani 1.000 C
C7 .12015(15) .1240(3) 1.0122(9) .0595(16) Uani 1.000 C
C8 .1942(2) .3974(4) .4513(14) .112(3) Uani 1.000 C
C9 .30535(18) .1346(5) .4060(13) .109(3) Uani 1.000 C
C10 .2148(2) -.1506(4) .5577(13) .093(3) Uani 1.000 C
O4 .05312(15) -.3859(3) 1.2700(8) .0915(18) Uani 1.000 O
O5 .08854(14) -.2717(3) 1.5165(7) .0833(16) Uani 1.000 O
O6 .04228(14) -.5712(3) 1.2529(7) .0869(16) Uani 1.000 O
O7 .05492(14) -.7021(3) 1.5007(8) .0924(16) Uani 1.000 O
C11 .07443(17) -.3612(4) 1.4753(10) .0634(19) Uani 1.000 C
C12 .08083(18) -.4390(4) 1.6728(10) .0705(19) Uani 1.000 C
C13 .07323(18) -.5395(4) 1.6710(10) .0693(17) Uani 1.000 C
C14 .05594(17) -.6094(4) 1.4660(11) .0640(19) Uani 1.000 C
H1 .06950 -.18150 1.25290 .082(18) Uiso 1.000 H
H2' .15430 .27630 .74570 .066(14) Uiso 1.000 H
H2A .01360 -.27740 1.04700 .056(7) Uiso 1.000 H
H2B -.01070 -.23870 .81420 .056(7) Uiso 1.000 H
H4A .02650 .07730 .50820 .056(7) Uiso 1.000 H
H4B .06260 .14400 .63830 .056(7) Uiso 1.000 H
H6 .11400 -.04030 1.30590 .094(19) Uiso 1.000 H
H6' .16750 -.03150 .81420 .074(15) Uiso 1.000 H
H7A .13640 .12740 1.17430 .122(7) Uiso 1.000 H
H7B .10090 .18550 .99170 .122(7) Uiso 1.000 H
H8A .20920 .45110 .36230 .122(7) Uiso 1.000 H
H8B .19470 .41510 .62360 .122(7) Uiso 1.000 H
H8C .16230 .38980 .38760 .122(7) Uiso 1.000 H
H9A .30910 .20110 .48280 .122(7) Uiso 1.000 H
H9B .32740 .12750 .27960 .122(7) Uiso 1.000 H
H9C .31090 .08160 .52810 .122(7) Uiso 1.000 H
H10A .23280 -.20420 .48580 .122(7) Uiso 1.000 H
H10B .18250 -.15580 .49670 .122(7) Uiso 1.000 H
H10C .21660 -.15780 .73450 .122(7) Uiso 1.000 H
H4 .048(2) -.467(5) 1.273(12) .12(2) Uiso 1.000 H
H12 .09220 -.41290 1.82470 .071(16) Uiso 1.000 H
H13 .07970 -.57210 1.82220 .11(2) Uiso 1.000 H

loop_
_atom_type_symbol
_atom_type_description
_atom_type_scat_dispersion_real
_atom_type_scat_dispersion_imag
_atom_type_scat_source
O O .0492 .0322 'International Tables Vol C Tables 4.2.6.8 and 6.1.1.4'
N N .0311 .0180 'International Tables Vol C Tables 4.2.6.8 and 6.1.1.4'
H H .0000 .0000 'International Tables Vol C Tables 4.2.6.8 and 6.1.1.4'
C C .0181 .0091 'International Tables Vol C Tables 4.2.6.8 and 6.1.1.4'

loop_
_geom_angle_atom_site_label_1
_geom_angle_atom_site_label_2
_geom_angle_atom_site_label_3
_geom_angle
_geom_angle_publ_flag
C3' O1 C8 118.9(4) yes
C4' O2 C9 113.2(4) yes
C5' O3 C10 118.1(4) yes
C11 O4 H4 107(3) no
C2 N1 C6 121.5(4) yes
C2 N3 C4 118.1(4) yes
C6 N1 H1 119.26 no
C2 N1 H1 119.23 no
C2 N2 H2A 119.95 no
H2A N2 H2B 120.03 no
C2 N2 H2B 120.02 no
C4 N4 H4A 119.92 no
H4A N4 H4B 120.02 no
C4 N4 H4B 120.05 no
C2' C1' C6' 120.1(4) no
C2' C1' C7 119.9(4) no
C6' C1' C7 120.0(4) no
N2 C2 N3 119.4(4) yes
N1 C2 N3 121.3(4) yes
N1 C2 N2 119.3(4) yes
C1' C2' C3' 120.0(4) no
O1 C3' C4' 114.9(4) yes
C2' C3' C4' 120.8(4) no
O1 C3' C2' 124.3(4) yes
N3 C4 C5 122.2(4) yes
N4 C4 C5 120.5(4) yes
N3 C4 N4 117.3(4) yes
O2 C4' C5' 120.4(4) yes
C3' C4' C5' 119.0(4) no
O2 C4' C3' 120.6(4) yes
C6 C5 C7 122.6(4) no
C4 C5 C7 121.3(4) no
C4 C5 C6 116.0(4) no
O3 C5' C6' 123.7(4) yes
O3 C5' C4' 115.2(4) yes
C4' C5' C6' 121.1(4) no
N1 C6 C5 121.0(4) yes
C1' C6' C5' 118.9(4) no
C1' C7 C5 113.2(4) no
C3' C2' H2' 119.98 no
C1' C2' H2' 120.02 no
N1 C6 H6 119.53 no
C5 C6 H6 119.47 no
C1' C6' H6' 120.53 no
C5' C6' H6' 120.55 no
C1' C7 H7B 108.95 no
C5 C7 H7A 108.95 no
C5 C7 H7B 108.96 no
H7A C7 H7B 107.68 no
C1' C7 H7A 108.99 no
O1 C8 H8A 109.38 no
O1 C8 H8C 109.53 no
H8A C8 H8B 109.37 no
O1 C8 H8B 109.45 no
H8B C8 H8C 109.60 no
H8A C8 H8C 109.50 no
O2 C9 H9A 109.38 no
O2 C9 H9B 109.42 no
H9A C9 H9B 109.49 no
H9A C9 H9C 109.54 no
O2 C9 H9C 109.51 no
H9B C9 H9C 109.48 no
O3 C10 H10B 109.44 no
O3 C10 H10C 109.53 no
H10A C10 H10B 109.44 no
H10A C10 H10C 109.55 no
H10B C10 H10C 109.33 no
O3 C10 H10A 109.53 no
O4 C11 O5 121.5(5) yes
O5 C11 C12 118.9(5) yes
O4 C11 C12 119.5(5) yes
C11 C12 C13 131.0(5) no
C12 C13 C14 130.6(5) no
O6 C14 C13 120.0(5) yes
O7 C14 C13 119.6(5) yes
O6 C14 O7 120.4(5) yes
C11 C12 H12 114.51 no
C13 C12 H12 114.46 no
C12 C13 H13 114.68 no
C14 C13 H13 114.72 no

loop_
_geom_bond_atom_site_label_1
_geom_bond_atom_site_label_2
_geom_bond_site_symmetry_1
_geom_bond_site_symmetry_2
_geom_bond_distance
_geom_bond_publ_flag
O1 C3' . . 1.373(6) yes
O1 C8 . . 1.432(7) yes
O2 C4' . . 1.389(6) yes
O2 C9 . . 1.401(6) yes
O3 C5' . . 1.366(6) yes
O3 C10 . . 1.409(7) yes
O4 C11 . . 1.276(7) yes
O5 C11 . . 1.244(6) yes
O6 C14 . . 1.295(7) yes
O7 C14 . . 1.217(7) yes
O4 H4 . . 1.06(6) no
N1 C6 . . 1.356(6) yes
N1 C2 . . 1.340(6) yes
N2 C2 . . 1.309(6) yes
N3 C2 . . 1.352(6) yes
N3 C4 . . 1.355(5) yes
N4 C4 . . 1.326(6) yes
N1 H1 . . .8601 no
N2 H2B . . .8598 no
N2 H2A . . .8601 no
N4 H4A . . .8603 no
N4 H4B . . .8594 no
C1' C7 . . 1.526(6) no
C1' C6' . . 1.396(6) no
C1' C2' . . 1.385(6) no
C2' C3' . . 1.376(7) no
C3' C4' . . 1.384(6) no
C4 C5 . . 1.433(6) no
C4' C5' . . 1.390(7) no
C5 C7 . . 1.509(6) no
C5 C6 . . 1.356(7) no
C5' C6' . . 1.382(7) no
C2' H2' . . .9295 no
C6 H6 . . .9305 no
C6' H6' . . .9296 no
C7 H7B . . .9704 no
C7 H7A . . .9694 no
C8 H8A . . .9606 no
C8 H8C . . .9584 no
C8 H8B . . .9598 no
C9 H9B . . .9592 no
C9 H9C . . .9602 no
C9 H9A . . .9604 no
C10 H10C . . .9600 no
C10 H10A . . .9592 no
C10 H10B . . .9620 no
C11 C12 . . 1.473(8) no
C12 C13 . . 1.321(7) no
C13 C14 . . 1.494(8) no
C12 H12 . . .9301 no
C13 H13 . . .9302 no

loop_
_geom_contact_atom_site_label_1
_geom_contact_atom_site_label_2
_geom_contact_distance
_geom_contact_site_symmetry_2
_geom_contact_publ_flag
O1 O2 2.669(5) . no
O1 C9 3.290(7) . no
O1 C10 3.352(8) 2_555 no
O1 C10 3.355(8) 2_556 no
O2 O3 2.674(6) . no
O2 O1 2.669(5) . no
O3 C9 3.249(7) . no
O3 O2 2.674(6) . no
O3 C8 3.329(8) 2_545 no
O4 N2 2.936(6) . no
O4 O6 2.423(6) . no
O4 C14 3.085(7) . no
O5 N1 2.747(6) . no
O5 C2 3.324(6) 1_556 no
O6 C11 3.094(7) . no
O6 C13 3.344(7) 1_554 no
O6 O4 2.423(6) . no
O6 N2 3.113(6) 3_547 no
O7 N4 2.829(6) 1_546 no
O7 N2 3.041(6) 3_547 no
O1 H10C 2.5893 2_556 no
O1 H9A 2.8863 . no
O1 H10A 2.6674 2_555 no
O2 H10A 2.7129 2_555 no
O2 H8A 2.6001 2_545 no
O3 H9C 2.8297 . no
O3 H8A 2.6065 2_545 no
O3 H8B 2.8700 2_546 no
O4 H1 2.6931 . no
O4 H12 2.7346 1_554 no
O4 H2A 2.1326 . no
O5 H1 1.8998 . no
O6 H13 2.6182 1_554 no
O6 H4 1.36(6) . no
O6 H2B 2.6415 3_547 no
O7 H4B 2.1365 1_546 no
O7 H2B 2.1991 3_547 no
N1 O5 2.747(6) . no
N2 O4 2.936(6) . no
N2 O6 3.113(6) 3_547 no
N2 O7 3.041(6) 3_547 no
N3 N4 2.985(5) 3_556 no
N3 C4 3.436(6) 3_557 no
N4 O7 2.829(6) 1_564 no
N4 C1' 3.256(5) . no
N4 C6 3.357(6) 1_554 no
N4 N3 2.985(5) 3_556 no
N4 C2 3.414(6) 3_557 no
N3 H4A 2.1306 3_556 no
N4 H7B 2.7368 . no
C1' N4 3.256(5) . no
C2 O5 3.324(6) 1_554 no
C2 C4 3.367(6) 3_557 no
C2 N4 3.414(6) 3_557 no
C3' C10 3.550(8) 2_556 no
C4 C2 3.367(6) 3_557 no
C4 N3 3.436(6) 3_557 no
C4 C6' 3.534(6) . no
C6 C6' 3.556(7) . no
C6 N4 3.357(6) 1_556 no
C6' C4 3.534(6) . no
C6' C6 3.556(7) . no
C8 O3 3.329(8) 2_555 no
C9 O1 3.290(7) . no
C9 O3 3.249(7) . no
C10 O1 3.355(8) 2_546 no
C10 O1 3.352(8) 2_545 no
C10 C3' 3.550(8) 2_546 no
C11 O6 3.094(7) . no
C13 O6 3.344(7) 1_556 no
C14 O4 3.085(7) . no
C1' H4B 2.7991 . no
C2 H4A 3.0891 3_556 no
C2' H8B 2.7368 . no
C2' H8C 2.8456 . no
C3' H7A 2.9041 1_554 no
C3' H9A 3.0414 . no
C3' H10C 3.0074 2_556 no
C4 H4A 3.0141 3_556 no
C4' H7A 2.9303 1_554 no
C5 H6' 2.6416 . no
C5' H9C 2.9353 . no
C6 H6' 2.9612 . no
C6' H10C 2.6945 . no
C6' H10B 2.7785 . no
C6' H6 3.0419 1_554 no
C7 H4B 2.5441 . no
C8 H10C 3.0607 2_556 no
C8 H2' 2.5500 . no
C9 H8A 2.8056 2_545 no
C10 H6' 2.5180 . no
C11 H2A 3.0165 . no
C11 H1 2.6224 . no
C13 H4 2.42(6) . no
C14 H4 2.13(6) . no
C14 H8C 3.0831 1_546 no
C14 H2B 2.7597 3_547 no
H1 O5 1.8998 . no
H1 C11 2.6224 . no
H1 O4 2.6931 . no
H1 H2A 2.2629 . no
H2' C8 2.5500 . no
H2' H7B 2.3882 . no
H2' H8C 2.4545 . no
H2' H8B 2.2552 . no
H2A C11 3.0165 . no
H2A H1 2.2629 . no
H2A O4 2.1326 . no
H2B O6 2.6415 3_547 no
H2B O7 2.1991 3_547 no
H2B C14 2.7597 3_547 no
H4 O6 1.36(6) . no
H4 C13 2.42(6) . no
H4 C14 2.13(6) . no
H4A N3 2.1306 3_556 no
H4A C2 3.0891 3_556 no
H4A C4 3.0141 3_556 no
H4A H4A 2.5077 3_556 no
H4B O7 2.1365 1_564 no
H4B C1' 2.7991 . no
H4B C7 2.5441 . no
H4B H7B 2.2138 . no
H6 C6' 3.0419 1_556 no
H6 H7A 2.3860 . no
H6' C5 2.6416 . no
H6' C6 2.9612 . no
H6' C10 2.5180 . no
H6' H10C 2.2118 . no
H6' H10B 2.4118 . no
H7A C4' 2.9303 1_556 no
H7A H6 2.3860 . no
H7A C3' 2.9041 1_556 no
H7B N4 2.7368 . no
H7B H2' 2.3882 . no
H7B H4B 2.2138 . no
H8A O2 2.6001 2_555 no
H8A O3 2.6065 2_555 no
H8A C9 2.8056 2_555 no
H8B H2' 2.2552 . no
H8B O3 2.8700 2_556 no
H8B C2' 2.7368 . no
H8C C14 3.0831 1_564 no
H8C H2' 2.4545 . no
H8C C2' 2.8456 . no
H9A C3' 3.0414 . no
H9A H10C 2.5202 2_556 no
H9A O1 2.8863 . no
H9C O3 2.8297 . no
H9C C5' 2.9353 . no
H10A O2 2.7129 2_545 no
H10A O1 2.6674 2_545 no
H10B C6' 2.7785 . no
H10B H6' 2.4118 . no
H10C H6' 2.2118 . no
H10C O1 2.5893 2_546 no
H10C C6' 2.6945 . no
H10C C8 3.0607 2_546 no
H10C H9A 2.5202 2_546 no
H10C C3' 3.0074 2_546 no
H12 O4 2.7346 1_556 no
H13 O6 2.6182 1_556 no

loop_
_geom_hbond_atom_site_label_D
_geom_hbond_atom_site_label_H
_geom_hbond_atom_site_label_A
_geom_hbond_site_symmetry_A
_geom_hbond_distance_DH
_geom_hbond_distance_HA
_geom_hbond_distance_DA
_geom_hbond_angle_DHA
_geom_hbond_publ_flag
N1 H1 O5 . .8601 1.8998 2.747(6) 167.83 yes
N2 H2A O4 . .8601 2.1326 2.936(6) 155.29 yes
N2 H2B O7 3_547 .8598 2.1991 3.041(6) 166.04 yes
O4 H4 O6 . 1.06(6) 1.36(6) 2.423(6) 174(6) yes
N4 H4A N3 3_556 .8603 2.1306 2.985(5) 172.14 yes
N4 H4B O7 1_564 .8594 2.1365 2.829(6) 137.28 yes
C10 H10C O1 2_546 .9600 2.5893 3.355(8) 136.94 yes

loop_
_geom_torsion_atom_site_label_1
_geom_torsion_atom_site_label_2
_geom_torsion_atom_site_label_3
_geom_torsion_atom_site_label_4
_geom_torsion
_geom_torsion_publ_flag
C8 O1 C3' C4' 171.6(5) no
C8 O1 C3' C2' -7.7(8) no
C9 O2 C4' C5' -89.6(6) no
C9 O2 C4' C3' 93.1(6) no
C10 O3 C5' C6' 9.0(8) no
C10 O3 C5' C4' -169.6(5) no
C2 N1 C6 C5 -.8(7) no
C6 N1 C2 N2 -179.9(4) no
C6 N1 C2 N3 .4(7) no
C4 N3 C2 N1 -1.1(6) no
C2 N3 C4 C5 2.2(6) no
C4 N3 C2 N2 179.2(4) no
C2 N3 C4 N4 -179.2(4) no
C2' C1' C6' C5' 2.8(7) no
C6' C1' C7 C5 -36.1(6) no
C7 C1' C2' C3' 176.4(4) no
C6' C1' C2' C3' -3.3(7) no
C7 C1' C6' C5' -176.9(4) no
C2' C1' C7 C5 144.2(4) no
C1' C2' C3' O1 -179.5(4) no
C1' C2' C3' C4' 1.3(7) no
O1 C3' C4' O2 -.8(7) no
C2' C3' C4' O2 178.5(4) no
C2' C3' C4' C5' 1.2(7) no
O1 C3' C4' C5' -178.1(4) no
N4 C4 C5 C7 -4.2(6) no
N3 C4 C5 C6 -2.5(6) no
N3 C4 C5 C7 174.3(4) no
N4 C4 C5 C6 178.9(4) no
C3' C4' C5' C6' -1.8(8) no
O2 C4' C5' O3 -.4(7) no
O2 C4' C5' C6' -179.0(5) no
C3' C4' C5' O3 176.9(5) no
C4 C5 C7 C1' -70.0(5) no
C4 C5 C6 N1 1.8(6) no
C7 C5 C6 N1 -175.0(4) no
C6 C5 C7 C1' 106.6(5) no
C4' C5' C6' C1' -.2(8) no
O3 C5' C6' C1' -178.7(5) no
O5 C11 C12 C13 -173.0(6) no
O4 C11 C12 C13 9.6(9) no
C11 C12 C13 C14 .8(10) no
C12 C13 C14 O7 174.3(6) no
C12 C13 C14 O6 -5.5(9) no

loop_
_cod_related_entry_id
_cod_related_entry_database
_cod_related_entry_code
1 ChemSpider 30652319
